data_1575549
loop_
_publ_author_name
'Fan, Liangxin'
'Zhu, Xinxin'
'Wu, Wanjin'
'Wang, Xingxiao'
'Zhang, Sheng'
'Wan, Jingwei'
'Jiang, Song'
'Lin, Lu'
'Gao, Haoyu'
'Wang, Jinjin'
'Cao, Zhanqi'
'Pan, Zhenliang'
'Xu, Zhihong'
'Liu, Lijie'

_publ_section_title
;
 Overcoming ACQ: DPA-modified TICT-type AIEgens for high-resolution and
 multilevel latent fingerprint visualization.
;
_journal_issue 23
_journal_name_full 'Materials horizons'
_journal_page_first 10326
_journal_page_last 10334
_journal_paper_doi 10.1039/d5mh01320h
_journal_volume 12
_journal_year 2025
_chemical_formula_moiety 'C28 H19 N3 O'
_chemical_formula_sum 'C28 H19 N3 O'
_chemical_formula_weight 413.46
_space_group_crystal_system triclinic
_space_group_IT_number 2
_space_group_name_Hall '-P 1'
_space_group_name_H-M_alt 'P -1'
_atom_sites_solution_hydrogens geom
_atom_sites_solution_primary iterative
_audit_creation_date 2023-07-05
_audit_creation_method
;
Olex2 1.2
(compiled 2018.05.29 svn.r3508 for OlexSys, GUI svn.r5506)
;
_audit_update_record
;
2025-07-11 deposited with the CCDC.	2025-08-25 downloaded from the CCDC.
;
_cell_angle_alpha 78.616(7)
_cell_angle_beta 87.932(8)
_cell_angle_gamma 69.390(8)
_cell_formula_units_Z 2
_cell_length_a 8.6948(8)
_cell_length_b 9.5786(7)
_cell_length_c 13.7241(13)
_cell_measurement_reflns_used 3185
_cell_measurement_temperature 293(2)
_cell_measurement_theta_max 69.7790
_cell_measurement_theta_min 5.0290
_cell_volume 1048.10(17)
_computing_cell_refinement 'CrysAlisPro 1.171.42.81a (Rigaku OD, 2023)'
_computing_data_collection 'CrysAlisPro 1.171.42.81a (Rigaku OD, 2023)'
_computing_data_reduction 'CrysAlisPro 1.171.42.81a (Rigaku OD, 2023)'
_computing_molecular_graphics 'Olex2 (Dolomanov et al., 2009)'
_computing_publication_material 'Olex2 (Dolomanov et al., 2009)'
_computing_structure_refinement 'ShelXL (Sheldrick, 2015)'
_computing_structure_solution
;
Superflip (Palatinus & Chapuis, 2007;Palatinus & van der Lee, 2008;
Palatinus et al., 2012)
;
_diffrn_ambient_temperature 293(2)
_diffrn_detector 'CCD plate'
_diffrn_detector_area_resol_mean 16.2312
_diffrn_detector_type Eos
_diffrn_measured_fraction_theta_full 0.999
_diffrn_measured_fraction_theta_max 0.999
_diffrn_measurement_details
;
List of Runs (angles in degrees, time in seconds):

  # Type    Start    End  Width  t~exp~   \w     \q     \k     \f   Frames
#--------------------------------------------------------------------------
  1  \w   -104.00 -11.00   1.00    1.00    --  -33.50 -37.00 -30.00   93
  2  \w   -108.00 -35.00   1.00    1.00    --  -33.50 178.00   0.00   73
  3  \w   -104.00 -11.00   1.00    1.00    --  -33.50 -37.00-120.00   93
  4  \w   -108.00 -35.00   1.00    1.00    --  -33.50 178.00 120.00   73
  5  \w      1.00  76.00   1.00    1.00    --   36.47 -99.00-150.00   75
  6  \w     61.00 110.00   1.00    1.00    --   36.47 178.00 -90.00   49
  7  \w      1.00  76.00   1.00    1.00    --   36.47 -99.00  60.00   75
  8  \w     14.00 107.00   1.00    1.00    --   36.47  37.00-150.00   93
  9  \w     61.00 110.00   1.00    1.00    --   36.47 178.00  90.00   49
 10  \w    101.00 177.00   1.00    1.00    --  108.00  77.00  60.00   76
 11  \w     40.00 109.00   1.00    1.00    --  108.00-111.00-120.00   69
 12  \w     42.00 106.00   1.00    1.00    --  108.00 -94.00 120.00   64
 13  \w    123.00 172.00   1.00    1.00    --  108.00  61.00-120.00   49
 14  \w     84.00 115.00   1.00    1.00    --  108.00 -45.00  90.00   31
 15  \w    109.00 170.00   1.00    1.00    --  108.00  77.00-150.00   61
 16  \w     45.00 126.00   1.00    1.00    --  108.00 -45.00 -90.00   81
 17  \w     46.00  72.00   1.00    1.00    --  108.00 -45.00  90.00   26
 18  \w     37.00 130.00   1.00    1.00    --  108.00 -30.00-180.00   93
 19  \w     38.00 107.00   1.00    1.00    --  108.00 -94.00 -60.00   69
 20  \w    135.00 167.00   1.00    1.00    --  108.00  77.00-180.00   32
 21  \w     52.00 107.00   1.00    1.00    --  108.00-111.00  90.00   55
 22  \w    101.00 178.00   1.00    1.00    --  108.00  45.00   0.00   77
 23  \w    115.00 167.00   1.00    1.00    --  108.00 111.00 -60.00   52
 24  \w     56.00  89.00   1.00    1.00    --  108.00 -94.00  30.00   33
 25  \w     40.00  85.00   1.00    1.00    --  108.00 -94.00-120.00   45
 26  \w     90.00 147.00   1.00    1.00    --  108.00  30.00 150.00   57
;
_diffrn_measurement_device 'four-circle diffractometer'
_diffrn_measurement_device_type 'Xcalibur, Eos, Gemini'
_diffrn_measurement_method '\w scans'
_diffrn_orient_matrix_type 'CrysAlisPro convention (1999,Acta A55,543-557)'
_diffrn_orient_matrix_UB_11 0.1132814000
_diffrn_orient_matrix_UB_12 -0.1683664000
_diffrn_orient_matrix_UB_13 0.0187674000
_diffrn_orient_matrix_UB_21 0.0409502000
_diffrn_orient_matrix_UB_22 0.0098927000
_diffrn_orient_matrix_UB_23 0.1061400000
_diffrn_orient_matrix_UB_31 -0.1461913000
_diffrn_orient_matrix_UB_32 -0.0477387000
_diffrn_orient_matrix_UB_33 0.0388705000
_diffrn_radiation_monochromator graphite
_diffrn_radiation_probe x-ray
_diffrn_radiation_type CuK\a
_diffrn_radiation_wavelength 1.54184
_diffrn_reflns_av_R_equivalents 0.0192
_diffrn_reflns_av_unetI/netI 0.0280
_diffrn_reflns_Laue_measured_fraction_full 0.999
_diffrn_reflns_Laue_measured_fraction_max 0.999
_diffrn_reflns_limit_h_max 7
_diffrn_reflns_limit_h_min -10
_diffrn_reflns_limit_k_max 11
_diffrn_reflns_limit_k_min -11
_diffrn_reflns_limit_l_max 16
_diffrn_reflns_limit_l_min -16
_diffrn_reflns_number 7480
_diffrn_reflns_point_group_measured_fraction_full 0.999
_diffrn_reflns_point_group_measured_fraction_max 0.999
_diffrn_reflns_theta_full 67.071
_diffrn_reflns_theta_max 67.071
_diffrn_reflns_theta_min 5.032
_diffrn_source 'fine-focus sealed X-ray tube'
_diffrn_source_type 'Enhance (Cu) X-ray Source'
_exptl_absorpt_coefficient_mu 0.640
_exptl_absorpt_correction_T_max 1.00000
_exptl_absorpt_correction_T_min 0.92783
_exptl_absorpt_correction_type multi-scan
_exptl_absorpt_process_details
;
CrysAlisPro 1.171.42.81a (Rigaku Oxford Diffraction, 2023)
Empirical absorption correction using spherical harmonics,
implemented in SCALE3 ABSPACK scaling algorithm.
;
_exptl_crystal_colour yellow
_exptl_crystal_colour_primary yellow
_exptl_crystal_density_diffrn 1.310
_exptl_crystal_description block
_exptl_crystal_F_000 432
_exptl_crystal_size_max 0.27
_exptl_crystal_size_mid 0.14
_exptl_crystal_size_min 0.1
_refine_diff_density_max 0.162
_refine_diff_density_min -0.154
_refine_diff_density_rms 0.034
_refine_ls_extinction_coef 0.0070(8)
_refine_ls_extinction_expression Fc^*^=kFc[1+0.001xFc^2^\l^3^/sin(2\q)]^-1/4^
_refine_ls_extinction_method 'SHELXL-2014/7 (Sheldrick 2014'
_refine_ls_goodness_of_fit_ref 1.043
_refine_ls_hydrogen_treatment constr
_refine_ls_matrix_type full
_refine_ls_number_parameters 290
_refine_ls_number_reflns 3733
_refine_ls_number_restraints 0
_refine_ls_restrained_S_all 1.043
_refine_ls_R_factor_all 0.0575
_refine_ls_R_factor_gt 0.0453
_refine_ls_shift/su_max 0.001
_refine_ls_shift/su_mean 0.000
_refine_ls_structure_factor_coef Fsqd
_refine_ls_weighting_details 'w=1/[\s^2^(Fo^2^)+(0.0753P)^2^+0.0461P] where P=(Fo^2^+2Fc^2^)/3'
_refine_ls_weighting_scheme calc
_refine_ls_wR_factor_gt 0.1284
_refine_ls_wR_factor_ref 0.1422
_reflns_Friedel_coverage 0.000
_reflns_number_gt 2859
_reflns_number_total 3733
_reflns_threshold_expression 'I > 2\s(I)'
_cod_data_source_file d5mh01320h2.cif
_cod_data_source_block 202307170_auto
_cod_depositor_comments 'Adding full bibliography for 1575549--1575551.cif.'
_cod_original_cell_volume 1048.09(17)
_cod_database_code 1575549
_shelx_shelxl_version_number 2014/7
_chemical_oxdiff_formula C24H28O4N2
_shelx_space_group_comment
;
The symmetry employed for this shelxl refinement is uniquely defined
by the following loop, which should always be used as a source of
symmetry information in preference to the above space-group names.
They are only intended as comments.
;
_shelx_estimated_absorpt_t_max 0.939
_shelx_estimated_absorpt_t_min 0.846
_reflns_odcompleteness_completeness 99.87
_reflns_odcompleteness_iscentric 1
_reflns_odcompleteness_theta 66.97
_olex2_refinement_description
;
1. Fixed Uiso
 At 1.2 times of:
  All C(H) groups
2.a Aromatic/amide H refined with riding coordinates:
 C1(H1), C2(H2), C3(H3), C4(H4), C9(H9), C10(H10), C13(H13), C14(H14),
 C16(H16), C18(H18), C19(H19), C20(H20), C21(H21), C22(H22), C24(H24), C25(H25),
  C26(H26), C27(H27), C28(H28)
;
_olex2_submission_special_instructions 'No special instructions were received'
_oxdiff_exptl_absorpt_empirical_details
;
Empirical correction (ABSPACK) includes:
- Absorption correction using spherical harmonics
- Frame scaling
;
_oxdiff_exptl_absorpt_empirical_full_max 1.118
_oxdiff_exptl_absorpt_empirical_full_min 0.876

loop_
_space_group_symop_operation_xyz
'x, y, z'
'-x, -y, -z'

loop_
_atom_site_label
_atom_site_type_symbol
_atom_site_fract_x
_atom_site_fract_y
_atom_site_fract_z
_atom_site_U_iso_or_equiv
_atom_site_adp_type
_atom_site_occupancy
_atom_site_site_symmetry_order
_atom_site_calc_flag
_atom_site_refinement_flags_posn
_atom_site_refinement_flags_adp
_atom_site_refinement_flags_occupancy
_atom_site_disorder_assembly
_atom_site_disorder_group
C1 C 0.8260(2) 1.2467(2) 0.42661(15) 0.0628(5) Uani 1 1 d . . . . .
H1 H 0.8065 1.2663 0.3582 0.075 Uiso 1 1 calc R . . . .
C2 C 0.8836(2) 1.3377(2) 0.46801(17) 0.0698(5) Uani 1 1 d . . . . .
H2 H 0.9041 1.4191 0.4278 0.084 Uiso 1 1 calc R . . . .
C3 C 0.9117(2) 1.3088(2) 0.57081(16) 0.0670(5) Uani 1 1 d . . . . .
H3 H 0.9510 1.3713 0.5987 0.080 Uiso 1 1 calc R . . . .
C4 C 0.8820(2) 1.18944(19) 0.63115(14) 0.0588(4) Uani 1 1 d . . . . .
H4 H 0.9008 1.1719 0.6995 0.071 Uiso 1 1 calc R . . . .
C5 C 0.82333(18) 1.09351(17) 0.59040(12) 0.0480(4) Uani 1 1 d . . . . .
C6 C 0.79606(18) 1.12354(18) 0.48712(13) 0.0501(4) Uani 1 1 d . . . . .
C7 C 0.7341(2) 1.02746(19) 0.44313(12) 0.0524(4) Uani 1 1 d . . . . .
C8 C 0.74296(17) 0.88479(17) 0.61433(11) 0.0432(4) Uani 1 1 d . . . . .
C9 C 0.64789(19) 0.81091(19) 0.47414(12) 0.0514(4) Uani 1 1 d . . . . .
H9 H 0.6280 0.8281 0.4059 0.062 Uiso 1 1 calc R . . . .
C10 C 0.6178(2) 0.69571(19) 0.53240(12) 0.0509(4) Uani 1 1 d . . . . .
H10 H 0.5754 0.6354 0.5045 0.061 Uiso 1 1 calc R . . . .
C11 C 0.65010(18) 0.66294(18) 0.63819(12) 0.0455(4) Uani 1 1 d . . . . .
C12 C 0.71611(18) 0.75520(17) 0.67748(11) 0.0440(4) Uani 1 1 d . . . . .
C13 C 0.7549(2) 0.71967(19) 0.77929(12) 0.0510(4) Uani 1 1 d . . . . .
H13 H 0.7985 0.7799 0.8065 0.061 Uiso 1 1 calc R . . . .
C14 C 0.7301(2) 0.5977(2) 0.84018(12) 0.0544(4) Uani 1 1 d . . . . .
H14 H 0.7593 0.5752 0.9075 0.065 Uiso 1 1 calc R . . . .
C15 C 0.66088(19) 0.50653(19) 0.80139(12) 0.0495(4) Uani 1 1 d . . . . .
C16 C 0.62116(19) 0.54123(18) 0.70077(12) 0.0493(4) Uani 1 1 d . . . . .
H16 H 0.5744 0.4827 0.6742 0.059 Uiso 1 1 calc R . . . .
C17 C 0.7342(2) 0.30207(19) 0.95079(12) 0.0526(4) Uani 1 1 d . . . . .
C18 C 0.6640(3) 0.2607(2) 1.03805(13) 0.0670(5) Uani 1 1 d . . . . .
H18 H 0.5505 0.2868 1.0406 0.080 Uiso 1 1 calc R . . . .
C19 C 0.7628(4) 0.1800(3) 1.12193(14) 0.0872(8) Uani 1 1 d . . . . .
H19 H 0.7152 0.1510 1.1806 0.105 Uiso 1 1 calc R . . . .
C20 C 0.9296(4) 0.1425(3) 1.11959(17) 0.0946(8) Uani 1 1 d . . . . .
H20 H 0.9950 0.0899 1.1766 0.114 Uiso 1 1 calc R . . . .
C21 C 0.9992(3) 0.1827(3) 1.03298(19) 0.0918(7) Uani 1 1 d . . . . .
H21 H 1.1127 0.1571 1.0311 0.110 Uiso 1 1 calc R . . . .
C22 C 0.9028(2) 0.2610(2) 0.94811(15) 0.0701(5) Uani 1 1 d . . . . .
H22 H 0.9516 0.2861 0.8891 0.084 Uiso 1 1 calc R . . . .
C23 C 0.5097(2) 0.32947(19) 0.83770(12) 0.0521(4) Uani 1 1 d . . . . .
C24 C 0.5507(2) 0.1796(2) 0.83082(15) 0.0634(5) Uani 1 1 d . . . . .
H24 H 0.6592 0.1137 0.8422 0.076 Uiso 1 1 calc R . . . .
C25 C 0.4315(3) 0.1268(2) 0.80714(16) 0.0744(6) Uani 1 1 d . . . . .
H25 H 0.4599 0.0251 0.8031 0.089 Uiso 1 1 calc R . . . .
C26 C 0.2726(3) 0.2221(3) 0.78960(15) 0.0715(5) Uani 1 1 d . . . . .
H26 H 0.1926 0.1855 0.7738 0.086 Uiso 1 1 calc R . . . .
C27 C 0.2306(2) 0.3722(3) 0.79528(16) 0.0713(5) Uani 1 1 d . . . . .
H27 H 0.1221 0.4378 0.7826 0.086 Uiso 1 1 calc R . . . .
C28 C 0.3483(2) 0.4264(2) 0.81965(15) 0.0638(5) Uani 1 1 d . . . . .
H28 H 0.3192 0.5281 0.8240 0.077 Uiso 1 1 calc R . . . .
N1 N 0.79699(16) 0.97345(14) 0.65307(10) 0.0483(3) Uani 1 1 d . . . . .
N2 N 0.70857(15) 0.90711(14) 0.51233(9) 0.0462(3) Uani 1 1 d . . . . .
N3 N 0.63324(18) 0.38410(17) 0.86398(11) 0.0577(4) Uani 1 1 d . . . . .
O1 O 0.70307(17) 1.04293(15) 0.35512(9) 0.0711(4) Uani 1 1 d . . . . .

loop_
_atom_site_aniso_label
_atom_site_aniso_U_11
_atom_site_aniso_U_22
_atom_site_aniso_U_33
_atom_site_aniso_U_23
_atom_site_aniso_U_13
_atom_site_aniso_U_12
C1 0.0613(10) 0.0507(10) 0.0682(11) 0.0058(8) 0.0099(9) -0.0197(8)
C2 0.0692(11) 0.0496(10) 0.0864(14) 0.0055(9) 0.0170(10) -0.0274(9)
C3 0.0643(11) 0.0507(10) 0.0918(14) -0.0107(9) 0.0112(10) -0.0301(9)
C4 0.0606(10) 0.0498(10) 0.0694(11) -0.0082(8) 0.0065(8) -0.0258(8)
C5 0.0431(8) 0.0385(8) 0.0578(9) -0.0006(7) 0.0060(7) -0.0138(6)
C6 0.0431(8) 0.0415(9) 0.0582(10) 0.0015(7) 0.0061(7) -0.0121(7)
C7 0.0521(9) 0.0472(9) 0.0493(9) 0.0049(7) 0.0036(7) -0.0148(7)
C8 0.0416(7) 0.0406(8) 0.0439(8) -0.0027(6) 0.0020(6) -0.0132(6)
C9 0.0581(9) 0.0532(9) 0.0426(8) -0.0062(7) -0.0005(7) -0.0207(8)
C10 0.0575(9) 0.0502(9) 0.0472(9) -0.0077(7) -0.0010(7) -0.0224(8)
C11 0.0461(8) 0.0439(8) 0.0468(8) -0.0061(7) 0.0025(6) -0.0178(7)
C12 0.0453(8) 0.0419(8) 0.0443(8) -0.0030(6) 0.0022(6) -0.0178(6)
C13 0.0609(9) 0.0506(9) 0.0475(8) -0.0027(7) -0.0037(7) -0.0301(8)
C14 0.0660(10) 0.0591(10) 0.0433(8) 0.0021(7) -0.0041(7) -0.0343(9)
C15 0.0524(8) 0.0484(9) 0.0496(9) 0.0011(7) 0.0005(7) -0.0256(7)
C16 0.0545(9) 0.0471(9) 0.0513(9) -0.0062(7) -0.0004(7) -0.0256(7)
C17 0.0694(10) 0.0475(9) 0.0471(9) 0.0008(7) -0.0018(7) -0.0333(8)
C18 0.0902(13) 0.0680(12) 0.0538(10) -0.0035(9) 0.0071(9) -0.0462(11)
C19 0.160(2) 0.0826(15) 0.0446(10) 0.0034(10) -0.0043(12) -0.0813(16)
C20 0.145(2) 0.0703(14) 0.0757(15) 0.0217(11) -0.0540(15) -0.0603(15)
C21 0.0889(15) 0.0843(16) 0.0969(18) 0.0127(13) -0.0340(13) -0.0367(13)
C22 0.0708(12) 0.0779(13) 0.0629(11) 0.0043(10) -0.0043(9) -0.0366(10)
C23 0.0607(9) 0.0565(10) 0.0465(8) -0.0002(7) 0.0026(7) -0.0353(8)
C24 0.0640(10) 0.0585(11) 0.0718(12) -0.0104(9) 0.0020(9) -0.0279(9)
C25 0.0871(14) 0.0656(12) 0.0869(14) -0.0247(11) 0.0064(11) -0.0421(11)
C26 0.0751(13) 0.0895(15) 0.0718(12) -0.0198(11) 0.0077(10) -0.0540(12)
C27 0.0561(10) 0.0800(14) 0.0806(13) -0.0074(11) 0.0033(9) -0.0318(10)
C28 0.0632(10) 0.0562(11) 0.0750(12) -0.0059(9) 0.0016(9) -0.0284(9)
N1 0.0529(7) 0.0425(7) 0.0505(7) -0.0026(6) 0.0023(6) -0.0217(6)
N2 0.0489(7) 0.0427(7) 0.0434(7) -0.0015(5) 0.0029(5) -0.0156(6)
N3 0.0655(8) 0.0591(9) 0.0538(8) 0.0098(7) -0.0078(7) -0.0386(7)
O1 0.0981(10) 0.0686(8) 0.0446(7) 0.0070(6) -0.0008(6) -0.0364(7)

loop_
_atom_type_symbol
_atom_type_description
_atom_type_scat_dispersion_real
_atom_type_scat_dispersion_imag
_atom_type_scat_source
C C 0.0181 0.0091 'International Tables Vol C Tables 4.2.6.8 and 6.1.1.4'
H H 0.0000 0.0000 'International Tables Vol C Tables 4.2.6.8 and 6.1.1.4'
N N 0.0311 0.0180 'International Tables Vol C Tables 4.2.6.8 and 6.1.1.4'
O O 0.0492 0.0322 'International Tables Vol C Tables 4.2.6.8 and 6.1.1.4'

loop_
_geom_angle_atom_site_label_1
_geom_angle_atom_site_label_2
_geom_angle_atom_site_label_3
_geom_angle
_geom_angle_site_symmetry_1
_geom_angle_site_symmetry_3
_geom_angle_publ_flag
C2 C1 H1 120.0 . . ?
C2 C1 C6 119.99(19) . . ?
C6 C1 H1 120.0 . . ?
C1 C2 H2 120.0 . . ?
C1 C2 C3 119.99(16) . . ?
C3 C2 H2 120.0 . . ?
C2 C3 H3 119.6 . . ?
C4 C3 C2 120.76(18) . . ?
C4 C3 H3 119.6 . . ?
C3 C4 H4 119.8 . . ?
C3 C4 C5 120.42(18) . . ?
C5 C4 H4 119.8 . . ?
C6 C5 C4 118.24(15) . . ?
N1 C5 C4 118.86(15) . . ?
N1 C5 C6 122.90(15) . . ?
C1 C6 C5 120.60(17) . . ?
C1 C6 C7 119.94(16) . . ?
C5 C6 C7 119.46(14) . . ?
N2 C7 C6 114.43(14) . . ?
O1 C7 C6 125.79(15) . . ?
O1 C7 N2 119.77(16) . . ?
N1 C8 C12 120.18(14) . . ?
N1 C8 N2 123.14(14) . . ?
N2 C8 C12 116.68(14) . . ?
C10 C9 H9 119.0 . . ?
C10 C9 N2 121.97(15) . . ?
N2 C9 H9 119.0 . . ?
C9 C10 H10 119.5 . . ?
C9 C10 C11 120.91(15) . . ?
C11 C10 H10 119.5 . . ?
C12 C11 C10 117.92(14) . . ?
C16 C11 C10 121.88(15) . . ?
C16 C11 C12 120.19(15) . . ?
C11 C12 C8 121.15(14) . . ?
C13 C12 C8 120.64(14) . . ?
C13 C12 C11 118.22(14) . . ?
C12 C13 H13 119.3 . . ?
C14 C13 C12 121.45(15) . . ?
C14 C13 H13 119.3 . . ?
C13 C14 H14 119.7 . . ?
C13 C14 C15 120.53(15) . . ?
C15 C14 H14 119.7 . . ?
C16 C15 C14 118.47(14) . . ?
C16 C15 N3 121.20(15) . . ?
N3 C15 C14 120.33(15) . . ?
C11 C16 H16 119.4 . . ?
C15 C16 C11 121.11(15) . . ?
C15 C16 H16 119.4 . . ?
C18 C17 C22 119.32(17) . . ?
C18 C17 N3 120.04(16) . . ?
C22 C17 N3 120.63(15) . . ?
C17 C18 H18 120.1 . . ?
C17 C18 C19 119.8(2) . . ?
C19 C18 H18 120.1 . . ?
C18 C19 H19 119.6 . . ?
C20 C19 C18 120.7(2) . . ?
C20 C19 H19 119.6 . . ?
C19 C20 H20 120.3 . . ?
C21 C20 C19 119.5(2) . . ?
C21 C20 H20 120.3 . . ?
C20 C21 H21 119.7 . . ?
C20 C21 C22 120.6(2) . . ?
C22 C21 H21 119.7 . . ?
C17 C22 C21 120.1(2) . . ?
C17 C22 H22 120.0 . . ?
C21 C22 H22 120.0 . . ?
C24 C23 C28 119.29(16) . . ?
C24 C23 N3 120.19(16) . . ?
C28 C23 N3 120.52(16) . . ?
C23 C24 H24 120.0 . . ?
C23 C24 C25 120.09(19) . . ?
C25 C24 H24 120.0 . . ?
C24 C25 H25 119.7 . . ?
C26 C25 C24 120.63(19) . . ?
C26 C25 H25 119.7 . . ?
C25 C26 H26 120.1 . . ?
C25 C26 C27 119.77(17) . . ?
C27 C26 H26 120.1 . . ?
C26 C27 H27 119.9 . . ?
C26 C27 C28 120.26(19) . . ?
C28 C27 H27 119.9 . . ?
C23 C28 H28 120.0 . . ?
C27 C28 C23 119.96(18) . . ?
C27 C28 H28 120.0 . . ?
C8 N1 C5 118.32(14) . . ?
C8 N2 C7 121.73(14) . . ?
C9 N2 C7 117.00(13) . . ?
C9 N2 C8 121.27(13) . . ?
C15 N3 C17 121.66(13) . . ?
C15 N3 C23 120.38(13) . . ?
C17 N3 C23 117.76(12) . . ?

loop_
_geom_bond_atom_site_label_1
_geom_bond_atom_site_label_2
_geom_bond_distance
_geom_bond_site_symmetry_2
_geom_bond_publ_flag
C1 H1 0.9300 . ?
C1 C2 1.363(3) . ?
C1 C6 1.401(2) . ?
C2 H2 0.9300 . ?
C2 C3 1.396(3) . ?
C3 H3 0.9300 . ?
C3 C4 1.371(2) . ?
C4 H4 0.9300 . ?
C4 C5 1.404(2) . ?
C5 C6 1.401(2) . ?
C5 N1 1.3768(19) . ?
C6 C7 1.447(2) . ?
C7 N2 1.419(2) . ?
C7 O1 1.216(2) . ?
C8 C12 1.453(2) . ?
C8 N1 1.3044(19) . ?
C8 N2 1.401(2) . ?
C9 H9 0.9300 . ?
C9 C10 1.328(2) . ?
C9 N2 1.398(2) . ?
C10 H10 0.9300 . ?
C10 C11 1.440(2) . ?
C11 C12 1.403(2) . ?
C11 C16 1.399(2) . ?
C12 C13 1.395(2) . ?
C13 H13 0.9300 . ?
C13 C14 1.374(2) . ?
C14 H14 0.9300 . ?
C14 C15 1.409(2) . ?
C15 C16 1.382(2) . ?
C15 N3 1.3989(19) . ?
C16 H16 0.9300 . ?
C17 C18 1.376(2) . ?
C17 C22 1.378(2) . ?
C17 N3 1.424(2) . ?
C18 H18 0.9300 . ?
C18 C19 1.383(3) . ?
C19 H19 0.9300 . ?
C19 C20 1.366(3) . ?
C20 H20 0.9300 . ?
C20 C21 1.364(3) . ?
C21 H21 0.9300 . ?
C21 C22 1.380(3) . ?
C22 H22 0.9300 . ?
C23 C24 1.374(3) . ?
C23 C28 1.383(2) . ?
C23 N3 1.4335(19) . ?
C24 H24 0.9300 . ?
C24 C25 1.376(3) . ?
C25 H25 0.9300 . ?
C25 C26 1.360(3) . ?
C26 H26 0.9300 . ?
C26 C27 1.371(3) . ?
C27 H27 0.9300 . ?
C27 C28 1.377(2) . ?
C28 H28 0.9300 . ?

loop_
_geom_torsion_atom_site_label_1
_geom_torsion_atom_site_label_2
_geom_torsion_atom_site_label_3
_geom_torsion_atom_site_label_4
_geom_torsion
_geom_torsion_site_symmetry_1
_geom_torsion_site_symmetry_2
_geom_torsion_site_symmetry_3
_geom_torsion_site_symmetry_4
_geom_torsion_publ_flag
C1 C2 C3 C4 0.0(3) . . . . ?
C1 C6 C7 N2 -179.82(13) . . . . ?
C1 C6 C7 O1 -0.3(3) . . . . ?
C2 C1 C6 C5 0.6(3) . . . . ?
C2 C1 C6 C7 179.69(15) . . . . ?
C2 C3 C4 C5 0.3(3) . . . . ?
C3 C4 C5 C6 -0.1(3) . . . . ?
C3 C4 C5 N1 179.12(14) . . . . ?
C4 C5 C6 C1 -0.3(2) . . . . ?
C4 C5 C6 C7 -179.41(14) . . . . ?
C4 C5 N1 C8 -179.79(14) . . . . ?
C5 C6 C7 N2 -0.7(2) . . . . ?
C5 C6 C7 O1 178.77(16) . . . . ?
C6 C1 C2 C3 -0.4(3) . . . . ?
C6 C5 N1 C8 -0.6(2) . . . . ?
C6 C7 N2 C8 -0.6(2) . . . . ?
C6 C7 N2 C9 179.65(13) . . . . ?
C8 C12 C13 C14 179.89(14) . . . . ?
C9 C10 C11 C12 -0.8(2) . . . . ?
C9 C10 C11 C16 -179.26(15) . . . . ?
C10 C9 N2 C7 -179.28(14) . . . . ?
C10 C9 N2 C8 1.0(2) . . . . ?
C10 C11 C12 C8 3.2(2) . . . . ?
C10 C11 C12 C13 -177.02(14) . . . . ?
C10 C11 C16 C15 176.56(15) . . . . ?
C11 C12 C13 C14 0.1(2) . . . . ?
C12 C8 N1 C5 178.95(12) . . . . ?
C12 C8 N2 C7 -178.33(12) . . . . ?
C12 C8 N2 C9 1.4(2) . . . . ?
C12 C11 C16 C15 -1.9(2) . . . . ?
C12 C13 C14 C15 -1.4(3) . . . . ?
C13 C14 C15 C16 1.0(3) . . . . ?
C13 C14 C15 N3 -178.89(15) . . . . ?
C14 C15 C16 C11 0.6(2) . . . . ?
C14 C15 N3 C17 -29.9(3) . . . . ?
C14 C15 N3 C23 155.29(16) . . . . ?
C16 C11 C12 C8 -178.28(13) . . . . ?
C16 C11 C12 C13 1.5(2) . . . . ?
C16 C15 N3 C17 150.16(17) . . . . ?
C16 C15 N3 C23 -24.6(3) . . . . ?
C17 C18 C19 C20 0.8(3) . . . . ?
C18 C17 C22 C21 -1.7(3) . . . . ?
C18 C17 N3 C15 137.53(18) . . . . ?
C18 C17 N3 C23 -47.6(2) . . . . ?
C18 C19 C20 C21 -1.2(3) . . . . ?
C19 C20 C21 C22 0.2(4) . . . . ?
C20 C21 C22 C17 1.3(4) . . . . ?
C22 C17 C18 C19 0.6(3) . . . . ?
C22 C17 N3 C15 -43.6(3) . . . . ?
C22 C17 N3 C23 131.29(18) . . . . ?
C23 C24 C25 C26 0.5(3) . . . . ?
C24 C23 C28 C27 0.1(3) . . . . ?
C24 C23 N3 C15 123.58(19) . . . . ?
C24 C23 N3 C17 -51.4(2) . . . . ?
C24 C25 C26 C27 0.2(3) . . . . ?
C25 C26 C27 C28 -0.7(3) . . . . ?
C26 C27 C28 C23 0.5(3) . . . . ?
C28 C23 C24 C25 -0.6(3) . . . . ?
C28 C23 N3 C15 -56.8(2) . . . . ?
C28 C23 N3 C17 128.19(18) . . . . ?
N1 C5 C6 C1 -179.54(14) . . . . ?
N1 C5 C6 C7 1.4(2) . . . . ?
N1 C8 C12 C11 176.68(13) . . . . ?
N1 C8 C12 C13 -3.1(2) . . . . ?
N1 C8 N2 C7 1.5(2) . . . . ?
N1 C8 N2 C9 -178.79(13) . . . . ?
N2 C8 C12 C11 -3.5(2) . . . . ?
N2 C8 C12 C13 176.75(13) . . . . ?
N2 C8 N1 C5 -0.8(2) . . . . ?
N2 C9 C10 C11 -1.3(3) . . . . ?
N3 C15 C16 C11 -179.49(14) . . . . ?
N3 C17 C18 C19 179.52(16) . . . . ?
N3 C17 C22 C21 179.44(19) . . . . ?
N3 C23 C24 C25 178.96(16) . . . . ?
N3 C23 C28 C27 -179.46(16) . . . . ?
O1 C7 N2 C8 179.87(14) . . . . ?
O1 C7 N2 C9 0.1(2) . . . . ?
